data_4507391
loop_
_publ_author_name
'Sreevidya, Thekku Veedu'
'Cao, Deng-Ke'
'Lavy, Tali'
'Botoshansky, Mark'
'Kaftory, Menahem'

_publ_section_title
;
 Unexpected Molecular Flip in Solid-State Photodimerization
;
_journal_issue 2
_journal_name_full 'Crystal Growth &amp; Design'
_journal_page_first 936
_journal_paper_doi 10.1021/cg3016707
_journal_volume 13
_journal_year 2013
_chemical_formula_moiety 'C30 H22 O2, 2(C5 H5 N O)'
_chemical_formula_sum 'C40 H32 N2 O4'
_chemical_formula_weight 604.68
_chemical_name_systematic
; 
 1,1,6,6-Tetraphenyl-2,4-hexadiyne-1,6-diol : 2(2(1H)-pyridone) 
;
_space_group_IT_number 2
_symmetry_cell_setting triclinic
_symmetry_space_group_name_Hall '-P 1'
_symmetry_space_group_name_H-M 'P -1'
_atom_sites_solution_hydrogens geom
_atom_sites_solution_primary direct
_atom_sites_solution_secondary difmap
_audit_creation_method SHELXL-97
_cell_angle_alpha 85.03(2)
_cell_angle_beta 75.62(2)
_cell_angle_gamma 81.09(2)
_cell_formula_units_Z 1
_cell_length_a 7.8000(10)
_cell_length_b 8.0810(10)
_cell_length_c 13.476(2)
_cell_measurement_reflns_used 6455
_cell_measurement_temperature 293(2)
_cell_measurement_theta_max 25.32
_cell_measurement_theta_min 2.06
_cell_volume 811.8(2)
_computing_cell_refinement 'DENZO HKL2000 (Otwinowski & Minor 1997)'
_computing_data_collection 'Collect (Nonius, 2006)'
_computing_data_reduction 'DENZO HKL2000 (Otwinowski & Minor 1997)'
_computing_molecular_graphics 'Ortep-3 for Windows (Farrugia, 1999)'
_computing_structure_refinement 'SHELXL-97 (Sheldrick, 1997)'
_computing_structure_solution 'SHELXS-97 (Sheldrick, 1990)'
_diffrn_ambient_temperature 293(2)
_diffrn_measured_fraction_theta_full 0.988
_diffrn_measured_fraction_theta_max 0.988
_diffrn_measurement_device_type 'Nonius KappaCCD'
_diffrn_measurement_method 'phi- and omega-scans'
_diffrn_radiation_monochromator graphite
_diffrn_radiation_source 'fine-focus sealed tube'
_diffrn_radiation_type MoK\a
_diffrn_radiation_wavelength 0.71073
_diffrn_reflns_av_R_equivalents 0.055
_diffrn_reflns_av_sigmaI/netI 0.0655
_diffrn_reflns_limit_h_max 9
_diffrn_reflns_limit_h_min 0
_diffrn_reflns_limit_k_max 9
_diffrn_reflns_limit_k_min -9
_diffrn_reflns_limit_l_max 15
_diffrn_reflns_limit_l_min -15
_diffrn_reflns_number 6455
_diffrn_reflns_theta_full 24.65
_diffrn_reflns_theta_max 24.65
_diffrn_reflns_theta_min 1.56
_diffrn_standards_decay_% none
_diffrn_standards_number none
_exptl_absorpt_coefficient_mu 0.080
_exptl_absorpt_correction_type none
_exptl_absorpt_process_details none
_exptl_crystal_colour colorless
_exptl_crystal_density_diffrn 1.237
_exptl_crystal_density_method 'not measured'
_exptl_crystal_description plate
_exptl_crystal_F_000 318
_exptl_crystal_size_max 0.30
_exptl_crystal_size_mid 0.20
_exptl_crystal_size_min 0.01
_refine_diff_density_max 0.153
_refine_diff_density_min -0.197
_refine_diff_density_rms 0.036
_refine_ls_extinction_method none
_refine_ls_goodness_of_fit_ref 0.966
_refine_ls_hydrogen_treatment constr
_refine_ls_matrix_type full
_refine_ls_number_parameters 209
_refine_ls_number_reflns 2720
_refine_ls_number_restraints 0
_refine_ls_restrained_S_all 0.966
_refine_ls_R_factor_all 0.0885
_refine_ls_R_factor_gt 0.0471
_refine_ls_shift/su_max 0.000
_refine_ls_shift/su_mean 0.000
_refine_ls_structure_factor_coef Fsqd
_refine_ls_weighting_details 'calc w=1/[\s^2^(Fo^2^)+(0.0657P)^2^+0.0000P] where P=(Fo^2^+2Fc^2^)/3'
_refine_ls_weighting_scheme calc
_refine_ls_wR_factor_gt 0.1107
_refine_ls_wR_factor_ref 0.1231
_reflns_number_gt 1713
_reflns_number_total 2720
_reflns_threshold_expression >2sigma(I)
_cod_data_source_file cg3016707_si_004.cif
_cod_data_source_block 1-c_1hr
_cod_original_cell_volume 811.85(19)
_cod_database_code 4507391

loop_
_symmetry_equiv_pos_as_xyz
'x, y, z'
'-x, -y, -z'

loop_
_atom_site_label
_atom_site_type_symbol
_atom_site_fract_x
_atom_site_fract_y
_atom_site_fract_z
_atom_site_U_iso_or_equiv
_atom_site_adp_type
_atom_site_occupancy
_atom_site_symmetry_multiplicity
_atom_site_calc_flag
_atom_site_refinement_flags
O1 O 0.35450(15) 1.08079(16) 0.23534(9) 0.0427(4) Uani 1 1 d .
H1 H 0.4218 1.0309 0.2695 0.051 Uiso 1 1 calc R
C1 C 0.0395(2) 0.9981(2) 0.44773(14) 0.0421(5) Uani 1 1 d .
C2 C 0.1071(2) 0.9950(2) 0.35827(14) 0.0411(5) Uani 1 1 d .
C3 C 0.2032(2) 0.9953(2) 0.24823(12) 0.0335(4) Uani 1 1 d .
C4 C 0.0854(2) 1.0884(2) 0.17988(13) 0.0355(4) Uani 1 1 d .
C5 C -0.0981(2) 1.1141(3) 0.21198(16) 0.0535(6) Uani 1 1 d .
H5 H -0.1536 1.0802 0.2784 0.064 Uiso 1 1 calc R
C6 C -0.2011(3) 1.1908(3) 0.14514(19) 0.0699(7) Uani 1 1 d .
H6 H -0.3250 1.2071 0.1674 0.084 Uiso 1 1 calc R
C7 C -0.1225(3) 1.2422(3) 0.04790(19) 0.0652(7) Uani 1 1 d .
H7 H -0.1918 1.2937 0.0039 0.078 Uiso 1 1 calc R
C8 C 0.0609(3) 1.2169(3) 0.01547(16) 0.0602(6) Uani 1 1 d .
H8 H 0.1159 1.2517 -0.0509 0.072 Uiso 1 1 calc R
C9 C 0.1639(2) 1.1403(3) 0.08087(14) 0.0474(5) Uani 1 1 d .
H9 H 0.2877 1.1235 0.0579 0.057 Uiso 1 1 calc R
C10 C 0.2605(2) 0.8139(2) 0.21449(12) 0.0341(4) Uani 1 1 d .
C11 C 0.4297(2) 0.7658(3) 0.15392(14) 0.0463(5) Uani 1 1 d .
H11 H 0.5105 0.8428 0.1347 0.056 Uiso 1 1 calc R
C12 C 0.4786(3) 0.6030(3) 0.12186(16) 0.0558(6) Uani 1 1 d .
H12 H 0.5928 0.5712 0.0819 0.067 Uiso 1 1 calc R
C13 C 0.3607(3) 0.4889(3) 0.14842(16) 0.0579(6) Uani 1 1 d .
H13 H 0.3950 0.3799 0.1270 0.069 Uiso 1 1 calc R
C14 C 0.1912(3) 0.5357(3) 0.20695(16) 0.0588(6) Uani 1 1 d .
H14 H 0.1102 0.4587 0.2242 0.071 Uiso 1 1 calc R
C15 C 0.1412(3) 0.6979(2) 0.24019(15) 0.0483(5) Uani 1 1 d .
H15 H 0.0266 0.7289 0.2800 0.058 Uiso 1 1 calc R
O2 O 0.4607(2) 0.0689(2) 0.62506(12) 0.0735(5) Uani 1 1 d .
N1A N 0.3804(2) 0.2158(2) 0.48954(14) 0.0635(6) Uani 1 1 d .
H1NA H 0.4195 0.1278 0.4547 0.076 Uiso 1 1 calc R
C16A C 0.3942(3) 0.2071(3) 0.58816(18) 0.0578(6) Uani 1 1 d .
C17A C 0.3296(3) 0.3555(4) 0.6413(2) 0.0730(7) Uani 1 1 d .
H17A H 0.3361 0.3572 0.7092 0.088 Uiso 1 1 calc R
C18 C 0.2580(3) 0.4960(4) 0.5951(2) 0.0804(8) Uani 1 1 d .
H18A H 0.2163 0.5927 0.6314 0.097 Uiso 1 1 calc R
C19 C 0.2465(3) 0.4965(4) 0.4936(2) 0.0819(8) Uani 1 1 d .
H19A H 0.1969 0.5924 0.4619 0.098 Uiso 1 1 calc R
C20A C 0.3085(3) 0.3555(4) 0.4425(2) 0.0795(8) Uani 1 1 d .
H20A H 0.3022 0.3535 0.3746 0.095 Uiso 1 1 calc R

loop_
_atom_site_aniso_label
_atom_site_aniso_U_11
_atom_site_aniso_U_22
_atom_site_aniso_U_33
_atom_site_aniso_U_23
_atom_site_aniso_U_13
_atom_site_aniso_U_12
O1 0.0455(7) 0.0438(9) 0.0426(8) 0.0021(6) -0.0154(6) -0.0119(6)
C1 0.0489(11) 0.0430(12) 0.0309(10) -0.0042(9) -0.0046(8) -0.0028(9)
C2 0.0487(11) 0.0385(12) 0.0345(11) -0.0022(9) -0.0084(8) -0.0030(8)
C3 0.0362(9) 0.0361(11) 0.0272(10) -0.0013(8) -0.0040(7) -0.0076(7)
C4 0.0419(10) 0.0306(11) 0.0326(10) -0.0042(8) -0.0074(7) -0.0020(8)
C5 0.0439(11) 0.0589(15) 0.0488(13) 0.0072(11) -0.0045(9) 0.0037(9)
C6 0.0485(13) 0.0815(19) 0.0729(17) 0.0089(14) -0.0173(11) 0.0096(12)
C7 0.0707(15) 0.0627(17) 0.0643(16) 0.0056(13) -0.0346(12) 0.0092(12)
C8 0.0747(15) 0.0667(17) 0.0387(12) 0.0093(11) -0.0206(10) -0.0037(11)
C9 0.0488(11) 0.0545(14) 0.0358(11) 0.0021(10) -0.0081(8) -0.0035(9)
C10 0.0409(10) 0.0359(11) 0.0253(9) -0.0017(8) -0.0095(7) -0.0019(8)
C11 0.0452(11) 0.0492(14) 0.0422(12) -0.0086(10) -0.0064(9) -0.0022(9)
C12 0.0558(13) 0.0553(15) 0.0531(14) -0.0187(11) -0.0135(10) 0.0118(11)
C13 0.0846(16) 0.0377(13) 0.0503(14) -0.0098(10) -0.0234(12) 0.0110(12)
C14 0.0829(15) 0.0380(14) 0.0554(14) 0.0025(11) -0.0146(12) -0.0142(11)
C15 0.0531(11) 0.0393(13) 0.0475(12) -0.0019(10) -0.0034(9) -0.0055(9)
O2 0.0811(11) 0.0848(14) 0.0609(11) 0.0041(9) -0.0359(8) -0.0038(9)
N1A 0.0733(12) 0.0660(14) 0.0577(13) 0.0039(10) -0.0310(10) -0.0079(10)
C16A 0.0485(12) 0.0741(18) 0.0565(15) 0.0043(13) -0.0230(10) -0.0133(11)
C17A 0.0695(15) 0.088(2) 0.0653(17) -0.0131(15) -0.0217(12) -0.0095(14)
C18 0.0699(16) 0.075(2) 0.096(2) -0.0114(17) -0.0179(14) -0.0088(13)
C19 0.0824(18) 0.067(2) 0.097(2) 0.0086(17) -0.0310(16) -0.0026(14)
C20A 0.0896(18) 0.078(2) 0.0765(19) 0.0130(16) -0.0393(15) -0.0072(15)

loop_
_atom_type_symbol
_atom_type_description
_atom_type_scat_dispersion_real
_atom_type_scat_dispersion_imag
_atom_type_scat_source
C C 0.0033 0.0016 'International Tables Vol C Tables 4.2.6.8 and 6.1.1.4'
H H 0.0000 0.0000 'International Tables Vol C Tables 4.2.6.8 and 6.1.1.4'
N N 0.0061 0.0033 'International Tables Vol C Tables 4.2.6.8 and 6.1.1.4'
O O 0.0106 0.0060 'International Tables Vol C Tables 4.2.6.8 and 6.1.1.4'

loop_
_geom_angle_atom_site_label_1
_geom_angle_atom_site_label_2
_geom_angle_atom_site_label_3
_geom_angle
_geom_angle_site_symmetry_3
C3 O1 H1 109.5 .
C2 C1 C1 179.9(3) 2_576
C1 C2 C3 175.77(19) .
O1 C3 C2 108.42(14) .
O1 C3 C4 107.68(14) .
C2 C3 C4 111.55(14) .
O1 C3 C10 110.94(13) .
C2 C3 C10 109.80(14) .
C4 C3 C10 108.44(14) .
C5 C4 C9 118.53(17) .
C5 C4 C3 122.00(16) .
C9 C4 C3 119.37(15) .
C4 C5 C6 120.19(19) .
C4 C5 H5 119.9 .
C6 C5 H5 119.9 .
C7 C6 C5 120.84(19) .
C7 C6 H6 119.6 .
C5 C6 H6 119.6 .
C6 C7 C8 119.2(2) .
C6 C7 H7 120.4 .
C8 C7 H7 120.4 .
C7 C8 C9 120.4(2) .
C7 C8 H8 119.8 .
C9 C8 H8 119.8 .
C4 C9 C8 120.87(18) .
C4 C9 H9 119.6 .
C8 C9 H9 119.6 .
C15 C10 C11 118.85(18) .
C15 C10 C3 120.55(15) .
C11 C10 C3 120.54(16) .
C12 C11 C10 120.09(19) .
C12 C11 H11 120.0 .
C10 C11 H11 120.0 .
C13 C12 C11 120.68(19) .
C13 C12 H12 119.7 .
C11 C12 H12 119.7 .
C12 C13 C14 119.9(2) .
C12 C13 H13 120.1 .
C14 C13 H13 120.1 .
C13 C14 C15 120.0(2) .
C13 C14 H14 120.0 .
C15 C14 H14 120.0 .
C10 C15 C14 120.52(18) .
C10 C15 H15 119.7 .
C14 C15 H15 119.7 .
C16A N1A C20A 123.9(2) .
C16A N1A H1NA 118.1 .
C20A N1A H1NA 118.1 .
O2 C16A N1A 118.6(2) .
O2 C16A C17A 125.8(2) .
N1A C16A C17A 115.6(2) .
C18 C17A C16A 121.1(3) .
C18 C17A H17A 119.5 .
C16A C17A H17A 119.5 .
C17A C18 C19 120.5(3) .
C17A C18 H18A 119.7 .
C19 C18 H18A 119.7 .
C20A C19 C18 118.7(3) .
C20A C19 H19A 120.7 .
C18 C19 H19A 120.7 .
C19 C20A N1A 120.3(3) .
C19 C20A H20A 119.9 .
N1A C20A H20A 119.9 .

loop_
_geom_bond_atom_site_label_1
_geom_bond_atom_site_label_2
_geom_bond_distance
_geom_bond_site_symmetry_2
O1 C3 1.425(2) .
O1 H1 0.8200 .
C1 C2 1.191(2) .
C1 C1 1.391(4) 2_576
C2 C3 1.486(2) .
C3 C4 1.531(2) .
C3 C10 1.539(2) .
C4 C5 1.376(2) .
C4 C9 1.381(2) .
C5 C6 1.396(3) .
C5 H5 0.9300 .
C6 C7 1.360(3) .
C6 H6 0.9300 .
C7 C8 1.376(3) .
C7 H7 0.9300 .
C8 C9 1.381(3) .
C8 H8 0.9300 .
C9 H9 0.9300 .
C10 C15 1.385(3) .
C10 C11 1.385(2) .
C11 C12 1.387(3) .
C11 H11 0.9300 .
C12 C13 1.365(3) .
C12 H12 0.9300 .
C13 C14 1.376(3) .
C13 H13 0.9300 .
C14 C15 1.388(3) .
C14 H14 0.9300 .
C15 H15 0.9300 .
O2 C16A 1.271(3) .
N1A C16A 1.355(3) .
N1A C20A 1.359(3) .
N1A H1NA 0.8600 .
C16A C17A 1.411(3) .
C17A C18 1.358(4) .
C17A H17A 0.9300 .
C18 C19 1.392(4) .
C18 H18A 0.9300 .
C19 C20A 1.344(4) .
C19 H19A 0.9300 .
C20A H20A 0.9300 .

loop_
_geom_torsion_atom_site_label_1
_geom_torsion_atom_site_label_2
_geom_torsion_atom_site_label_3
_geom_torsion_atom_site_label_4
_geom_torsion
_geom_torsion_site_symmetry_1
C1 C1 C2 C3 55(100) 2_576
C1 C2 C3 O1 -13(3) .
C1 C2 C3 C4 -131(3) .
C1 C2 C3 C10 109(3) .
O1 C3 C4 C5 -139.74(18) .
C2 C3 C4 C5 -20.9(3) .
C10 C3 C4 C5 100.1(2) .
O1 C3 C4 C9 44.0(2) .
C2 C3 C4 C9 162.81(17) .
C10 C3 C4 C9 -76.1(2) .
C9 C4 C5 C6 0.1(3) .
C3 C4 C5 C6 -176.2(2) .
C4 C5 C6 C7 -0.4(4) .
C5 C6 C7 C8 0.3(4) .
C6 C7 C8 C9 0.1(4) .
C5 C4 C9 C8 0.2(3) .
C3 C4 C9 C8 176.67(19) .
C7 C8 C9 C4 -0.3(3) .
O1 C3 C10 C15 166.26(15) .
C2 C3 C10 C15 46.4(2) .
C4 C3 C10 C15 -75.68(19) .
O1 C3 C10 C11 -16.7(2) .
C2 C3 C10 C11 -136.56(17) .
C4 C3 C10 C11 101.32(18) .
C15 C10 C11 C12 -1.4(3) .
C3 C10 C11 C12 -178.45(16) .
C10 C11 C12 C13 0.8(3) .
C11 C12 C13 C14 0.5(3) .
C12 C13 C14 C15 -1.0(3) .
C11 C10 C15 C14 0.9(3) .
C3 C10 C15 C14 177.93(17) .
C13 C14 C15 C10 0.3(3) .
C20A N1A C16A O2 178.7(2) .
C20A N1A C16A C17A -0.6(3) .
O2 C16A C17A C18 -178.8(2) .
N1A C16A C17A C18 0.4(3) .
C16A C17A C18 C19 0.1(4) .
C17A C18 C19 C20A -0.3(4) .
C18 C19 C20A N1A 0.1(4) .
C16A N1A C20A C19 0.3(4) .
